data_4307322
loop_
_publ_author_name
'David B. Cordes'
'Lyall R. Hanton'

_publ_contact_author 'Hanton, Lyall R.'
_publ_contact_author_email lhanton@alkali.otago.ac.nz
_publ_section_title
;
Structural Invariance in Silver(I) Coordination Networks Formed Using
Flexible Four-Armed Thiopyridine Ligands
;
_journal_name_full 'Inorganic Chemistry'
_journal_page_first 1634
_journal_page_last 1644
_journal_paper_doi 10.1021/ic061867m
_journal_volume 46
_journal_year 2007
_chemical_formula_moiety 'C17 H17 Ag N2 S2, C2 F3 O2'
_chemical_formula_sum 'C19 H17 Ag F3 N2 O2 S2'
_chemical_formula_weight 534.34
_chemical_name_systematic
;
 ?
;
_space_group_IT_number 61
_symmetry_cell_setting orthorhombic
_symmetry_space_group_name_Hall '-P 2ac 2ab'
_symmetry_space_group_name_H-M 'P b c a'
_atom_sites_solution_hydrogens geom
_atom_sites_solution_primary direct
_atom_sites_solution_secondary difmap
_audit_creation_method SHELXL-97
_cell_angle_alpha 90.000
_cell_angle_beta 90.000
_cell_angle_gamma 90.000
_cell_formula_units_Z 8
_cell_length_a 12.887(5)
_cell_length_b 14.284(5)
_cell_length_c 21.617(5)
_cell_measurement_reflns_used 9146
_cell_measurement_temperature 98(2)
_cell_measurement_theta_max 26.40
_cell_measurement_theta_min 2.84
_cell_volume 3979(2)
_computing_cell_refinement 'Bruker SMART'
_computing_data_collection 'Bruker SMART'
_computing_data_reduction 'Bruker SAINT'
_computing_molecular_graphics 'Bruker SHELXTL'
_computing_publication_material 'Bruker SHELXTL'
_computing_structure_refinement 'SHELXL-97 (Sheldrick, 1997)'
_computing_structure_solution 'Bruker SHELXTL'
_diffrn_ambient_temperature 98(2)
_diffrn_measured_fraction_theta_full 0.999
_diffrn_measured_fraction_theta_max 0.999
_diffrn_measurement_device_type 'CCD area detector'
_diffrn_measurement_method 'phi and omega scans'
_diffrn_radiation_monochromator graphite
_diffrn_radiation_source 'fine-focus sealed tube'
_diffrn_radiation_type MoK\a
_diffrn_radiation_wavelength 0.71069
_diffrn_reflns_av_R_equivalents 0.0344
_diffrn_reflns_av_sigmaI/netI 0.0192
_diffrn_reflns_limit_h_max 16
_diffrn_reflns_limit_h_min -16
_diffrn_reflns_limit_k_max 17
_diffrn_reflns_limit_k_min -17
_diffrn_reflns_limit_l_max 25
_diffrn_reflns_limit_l_min -26
_diffrn_reflns_number 33064
_diffrn_reflns_theta_full 26.42
_diffrn_reflns_theta_max 26.42
_diffrn_reflns_theta_min 2.33
_exptl_absorpt_coefficient_mu 1.269
_exptl_absorpt_correction_T_max 0.806
_exptl_absorpt_correction_T_min 0.6165618
_exptl_absorpt_correction_type multi-scan
_exptl_absorpt_process_details 'Bruker SADABS, 1996'
_exptl_crystal_colour 'PALE YELLOW'
_exptl_crystal_density_diffrn 1.784
_exptl_crystal_density_method 'not measured'
_exptl_crystal_description BLOCK
_exptl_crystal_F_000 2136
_exptl_crystal_size_max 0.41
_exptl_crystal_size_mid 0.30
_exptl_crystal_size_min 0.17
_refine_diff_density_max 0.999
_refine_diff_density_min -0.577
_refine_diff_density_rms 0.076
_refine_ls_extinction_method none
_refine_ls_goodness_of_fit_ref 1.069
_refine_ls_hydrogen_treatment constr
_refine_ls_matrix_type full
_refine_ls_number_parameters 290
_refine_ls_number_reflns 4077
_refine_ls_number_restraints 0
_refine_ls_restrained_S_all 1.069
_refine_ls_R_factor_all 0.0361
_refine_ls_R_factor_gt 0.0274
_refine_ls_shift/su_max 0.000
_refine_ls_shift/su_mean 0.000
_refine_ls_structure_factor_coef Fsqd
_refine_ls_weighting_details 'calc w=1/[\s^2^(Fo^2^)+(0.0299P)^2^+6.1507P] where P=(Fo^2^+2Fc^2^)/3'
_refine_ls_weighting_scheme calc
_refine_ls_wR_factor_gt 0.0651
_refine_ls_wR_factor_ref 0.0689
_reflns_number_gt 3485
_reflns_number_total 4077
_reflns_threshold_expression >2sigma(I)
_cod_data_source_file ic061867msi20060928_092243_4.cif
_cod_data_source_block dc3taf
_cod_depositor_comments
;
The following automatic conversions were performed:
'_symmetry_cell_setting' value 'Orthorhombic' changed to 'orthorhombic'
according to '/home/saulius/struct/CIF-dictionaries/cif_core.dic'
dictionary named 'cif_core.dic' version 2.4.1 from 2010-06-29.

Automatic conversion script
Id: cif_fix_enum 1527 2010-12-29 10:47:43Z saulius 
;
_cod_database_code 4307322

loop_
_symmetry_equiv_pos_as_xyz
'x, y, z'
'-x+1/2, -y, z+1/2'
'x+1/2, -y+1/2, -z'
'-x, y+1/2, -z+1/2'
'-x, -y, -z'
'x-1/2, y, -z-1/2'
'-x-1/2, y-1/2, z'
'x, -y-1/2, z-1/2'

loop_
_atom_site_label
_atom_site_type_symbol
_atom_site_fract_x
_atom_site_fract_y
_atom_site_fract_z
_atom_site_U_iso_or_equiv
_atom_site_adp_type
_atom_site_occupancy
_atom_site_symmetry_multiplicity
_atom_site_calc_flag
_atom_site_refinement_flags
_atom_site_disorder_assembly
_atom_site_disorder_group
C1 C 0.2392(2) 0.2646(2) 0.20774(13) 0.0287(6) Uani 1 1 d . . .
H1 H 0.2658 0.2065 0.1967 0.034 Uiso 1 1 calc R . .
C2 C 0.3017(2) 0.3250(2) 0.24085(14) 0.0323(7) Uani 1 1 d . . .
H2 H 0.3685 0.3074 0.2521 0.039 Uiso 1 1 calc R . .
C3 C 0.2634(2) 0.41257(19) 0.25724(13) 0.0255(6) Uani 1 1 d . . .
H3 H 0.3044 0.4544 0.2794 0.031 Uiso 1 1 calc R . .
C4 C 0.16253(19) 0.43689(17) 0.24003(11) 0.0185(5) Uani 1 1 d . . .
C5 C 0.10469(18) 0.37103(18) 0.20670(11) 0.0192(5) Uani 1 1 d . . .
H5 H 0.0375 0.3867 0.1950 0.023 Uiso 1 1 calc R . .
C6 C 0.3839(2) 0.46943(17) -0.24397(12) 0.0207(5) Uani 1 1 d . . .
H6A H 0.4184 0.4439 -0.2801 0.025 Uiso 1 1 calc R . .
H6B H 0.3290 0.4266 -0.2321 0.025 Uiso 1 1 calc R . .
C7 C 0.38854(19) 0.51179(19) -0.11760(12) 0.0209(5) Uani 1 1 d . . .
H7A H 0.3648 0.5756 -0.1233 0.025 Uiso 1 1 calc R . .
H7B H 0.3285 0.4709 -0.1181 0.025 Uiso 1 1 calc R . .
C8 C 0.44422(18) 0.50306(17) -0.05634(12) 0.0179(5) Uani 1 1 d . . .
C9 C 0.42768(19) 0.42901(17) -0.01438(11) 0.0178(5) Uani 1 1 d . . .
C10 C 0.48348(19) 0.42826(17) 0.04095(12) 0.0180(5) Uani 1 1 d . . .
H10 H 0.4719 0.3798 0.0688 0.022 Uiso 1 1 calc R . .
C11 C 0.3548(2) 0.34813(17) -0.02673(13) 0.0212(5) Uani 1 1 d . . .
H11A H 0.3023 0.3665 -0.0566 0.025 Uiso 1 1 calc R . .
H11B H 0.3202 0.3296 0.0112 0.025 Uiso 1 1 calc R . .
C12 C 0.32850(19) 0.16629(18) -0.07456(12) 0.0206(5) Uani 1 1 d . . .
H12A H 0.2696 0.1988 -0.0924 0.025 Uiso 1 1 calc R . .
H12B H 0.3532 0.1208 -0.1045 0.025 Uiso 1 1 calc R . .
C13 C 0.29527(19) 0.11633(17) -0.01560(12) 0.0190(5) Uani 1 1 d . . .
C14 C 0.21644(19) 0.15132(17) 0.02216(12) 0.0196(5) Uani 1 1 d . . .
H14 H 0.1815 0.2048 0.0092 0.023 Uiso 1 1 calc R . .
C15 C 0.34547(19) 0.03473(18) 0.00364(13) 0.0237(6) Uani 1 1 d . . .
H15 H 0.3977 0.0086 -0.0205 0.028 Uiso 1 1 calc R . .
C16 C 0.3168(2) -0.00701(19) 0.05899(13) 0.0264(6) Uani 1 1 d . . .
H16 H 0.3495 -0.0613 0.0726 0.032 Uiso 1 1 calc R . .
C17 C 0.2382(2) 0.03393(19) 0.09366(13) 0.0241(5) Uani 1 1 d . . .
H17 H 0.2194 0.0058 0.1308 0.029 Uiso 1 1 calc R . .
C18 C 0.6112(2) 0.3963(2) -0.35260(13) 0.0290(6) Uani 1 1 d . A .
N1 N 0.14139(16) 0.28609(15) 0.19071(10) 0.0224(5) Uani 1 1 d . . .
N2 N 0.18803(16) 0.11217(15) 0.07627(10) 0.0209(4) Uani 1 1 d . . .
O1 O 0.70350(18) 0.3725(2) -0.34412(13) 0.0528(7) Uani 1 1 d . . .
O2 O 0.56864(18) 0.47412(15) -0.35041(11) 0.0399(5) Uani 1 1 d . . .
S1 S 0.47755(5) 0.47951(4) -0.18034(3) 0.01877(13) Uani 1 1 d . . .
S2 S 0.43185(5) 0.25033(4) -0.05718(3) 0.01973(14) Uani 1 1 d . . .
Ag1 Ag 0.046328(15) 0.175107(14) 0.141490(9) 0.02294(7) Uani 1 1 d . . .
C19 C 0.5414(2) 0.3128(2) -0.36826(15) 0.0313(7) Uani 1 1 d . . .
F13 F 0.4408(4) 0.3327(4) -0.37765(19) 0.0379(9) Uani 0.792(12) 1 d P A 1
F12 F 0.5470(3) 0.2414(3) -0.3308(3) 0.0612(17) Uani 0.792(12) 1 d P A 1
F11 F 0.5728(3) 0.2792(4) -0.4250(2) 0.0628(14) Uani 0.792(12) 1 d P A 1
F21 F 0.5106(13) 0.2902(13) -0.2995(8) 0.065(6) Uani 0.208(12) 1 d P A 2
F22 F 0.5833(10) 0.2376(11) -0.3760(16) 0.102(13) Uani 0.208(12) 1 d P A 2
F23 F 0.456(2) 0.314(3) -0.3759(19) 0.140(16) Uani 0.208(12) 1 d P A 2

loop_
_atom_site_aniso_label
_atom_site_aniso_U_11
_atom_site_aniso_U_22
_atom_site_aniso_U_33
_atom_site_aniso_U_23
_atom_site_aniso_U_13
_atom_site_aniso_U_12
C1 0.0267(14) 0.0273(15) 0.0321(16) -0.0069(12) -0.0029(12) 0.0057(11)
C2 0.0205(14) 0.0381(17) 0.0383(17) -0.0095(14) -0.0057(12) 0.0049(12)
C3 0.0218(13) 0.0292(14) 0.0256(14) -0.0065(12) -0.0006(10) -0.0043(11)
C4 0.0212(12) 0.0197(12) 0.0146(12) 0.0013(10) 0.0036(9) -0.0016(10)
C5 0.0167(11) 0.0230(13) 0.0179(12) 0.0004(10) 0.0014(9) -0.0007(10)
C6 0.0265(13) 0.0190(12) 0.0167(13) -0.0018(10) -0.0023(10) -0.0011(10)
C7 0.0221(12) 0.0232(13) 0.0173(12) -0.0035(10) 0.0006(10) 0.0065(10)
C8 0.0200(12) 0.0168(12) 0.0170(12) -0.0021(9) 0.0016(9) 0.0052(9)
C9 0.0175(11) 0.0173(12) 0.0187(13) -0.0053(10) 0.0027(9) 0.0007(9)
C10 0.0216(12) 0.0144(11) 0.0181(12) 0.0011(9) 0.0034(9) 0.0025(9)
C11 0.0213(12) 0.0175(12) 0.0247(14) -0.0031(10) 0.0040(10) -0.0018(10)
C12 0.0219(12) 0.0194(12) 0.0205(13) -0.0038(10) 0.0000(10) -0.0041(10)
C13 0.0186(11) 0.0184(12) 0.0200(13) -0.0012(10) -0.0030(9) -0.0063(9)
C14 0.0181(11) 0.0179(12) 0.0227(13) 0.0010(10) -0.0026(9) -0.0026(10)
C15 0.0195(12) 0.0211(13) 0.0305(15) -0.0034(11) 0.0006(10) -0.0003(10)
C16 0.0252(13) 0.0216(13) 0.0325(16) 0.0038(12) -0.0057(11) 0.0014(11)
C17 0.0234(13) 0.0269(14) 0.0219(13) 0.0062(11) -0.0032(10) -0.0052(11)
C18 0.0253(14) 0.0337(16) 0.0280(15) -0.0027(12) 0.0069(11) -0.0082(12)
N1 0.0218(10) 0.0233(11) 0.0221(12) -0.0033(9) -0.0005(9) -0.0012(9)
N2 0.0192(10) 0.0214(11) 0.0221(11) 0.0002(9) -0.0019(8) -0.0040(8)
O1 0.0269(12) 0.0617(17) 0.0698(18) -0.0133(14) 0.0029(11) -0.0128(11)
O2 0.0480(13) 0.0237(11) 0.0480(14) -0.0056(10) 0.0097(11) -0.0042(10)
S1 0.0198(3) 0.0199(3) 0.0165(3) 0.0004(2) -0.0005(2) 0.0024(2)
S2 0.0187(3) 0.0156(3) 0.0249(3) -0.0015(2) 0.0027(2) -0.0019(2)
Ag1 0.02318(11) 0.02146(11) 0.02420(12) -0.00234(8) -0.00168(7) -0.00470(7)
C19 0.0245(15) 0.0262(15) 0.0433(18) -0.0047(13) -0.0069(12) 0.0033(11)
F13 0.0158(17) 0.0400(18) 0.058(2) -0.0025(13) -0.0095(12) -0.0005(14)
F12 0.066(3) 0.036(2) 0.081(3) 0.028(2) -0.031(2) -0.021(2)
F11 0.0543(18) 0.080(3) 0.054(2) -0.048(2) 0.0144(15) -0.0191(17)
F21 0.082(10) 0.046(9) 0.067(10) 0.025(8) -0.013(8) -0.035(8)
F22 0.043(7) 0.046(10) 0.22(4) -0.073(16) 0.041(12) -0.013(6)
F23 0.033(11) 0.10(2) 0.28(4) 0.011(18) -0.038(13) 0.008(11)

loop_
_atom_type_symbol
_atom_type_description
_atom_type_scat_dispersion_real
_atom_type_scat_dispersion_imag
_atom_type_scat_source
C C 0.0033 0.0016 'International Tables Vol C Tables 4.2.6.8 and 6.1.1.4'
H H 0.0000 0.0000 'International Tables Vol C Tables 4.2.6.8 and 6.1.1.4'
N N 0.0061 0.0033 'International Tables Vol C Tables 4.2.6.8 and 6.1.1.4'
O O 0.0106 0.0060 'International Tables Vol C Tables 4.2.6.8 and 6.1.1.4'
F F 0.0171 0.0103 'International Tables Vol C Tables 4.2.6.8 and 6.1.1.4'
S S 0.1246 0.1234 'International Tables Vol C Tables 4.2.6.8 and 6.1.1.4'
Ag Ag -0.8971 1.1015 'International Tables Vol C Tables 4.2.6.8 and 6.1.1.4'

loop_
_geom_angle_atom_site_label_1
_geom_angle_atom_site_label_2
_geom_angle_atom_site_label_3
_geom_angle
_geom_angle_site_symmetry_1
_geom_angle_site_symmetry_3
_geom_angle_publ_flag
N1 C1 C2 123.0(3) . . ?
C1 C2 C3 119.2(3) . . ?
C2 C3 C4 119.1(2) . . ?
C3 C4 C5 117.8(2) . . ?
C3 C4 C6 122.0(2) . 2_565 ?
C5 C4 C6 120.3(2) . 2_565 ?
N1 C5 C4 123.4(2) . . ?
C4 C6 S1 111.32(17) 2_564 . ?
C8 C7 S1 109.28(17) . . ?
C10 C8 C9 118.4(2) 5_665 . ?
C10 C8 C7 117.9(2) 5_665 . ?
C9 C8 C7 123.6(2) . . ?
C10 C9 C8 118.6(2) . . ?
C10 C9 C11 117.7(2) . . ?
C8 C9 C11 123.6(2) . . ?
C8 C10 C9 122.9(2) 5_665 . ?
C9 C11 S2 107.95(17) . . ?
C13 C12 S2 109.88(17) . . ?
C14 C13 C15 117.5(2) . . ?
C14 C13 C12 121.8(2) . . ?
C15 C13 C12 120.7(2) . . ?
N2 C14 C13 123.8(2) . . ?
C16 C15 C13 119.5(2) . . ?
C15 C16 C17 118.6(2) . . ?
N2 C17 C16 123.4(2) . . ?
O2 C18 O1 131.1(3) . . ?
O2 C18 C19 116.6(3) . . ?
O1 C18 C19 112.3(3) . . ?
C5 N1 C1 117.6(2) . . ?
C5 N1 Ag1 124.06(17) . . ?
C1 N1 Ag1 118.29(18) . . ?
C17 N2 C14 117.2(2) . . ?
C17 N2 Ag1 119.83(17) . . ?
C14 N2 Ag1 122.96(17) . . ?
C7 S1 C6 99.35(12) . . ?
C7 S1 Ag1 101.15(9) . 3 ?
C6 S1 Ag1 114.31(8) . 3 ?
C12 S2 C11 100.29(12) . . ?
C12 S2 Ag1 122.84(9) . 3 ?
C11 S2 Ag1 104.41(9) . 3 ?
N1 Ag1 N2 97.04(8) . . ?
N1 Ag1 S1 130.18(6) . 3_455 ?
N2 Ag1 S1 97.51(6) . 3_455 ?
N1 Ag1 S2 110.63(6) . 3_455 ?
N2 Ag1 S2 99.77(6) . 3_455 ?
S1 Ag1 S2 113.34(3) 3_455 3_455 ?
F23 C19 F22 115.7(19) . . ?
F12 C19 F13 108.2(4) . . ?
F12 C19 F11 105.3(4) . . ?
F13 C19 F11 102.8(3) . . ?
F23 C19 C18 126.8(19) . . ?
F22 C19 C18 117.3(7) . . ?
F12 C19 C18 116.1(3) . . ?
F13 C19 C18 115.8(3) . . ?
F11 C19 C18 107.2(3) . . ?
F23 C19 F21 84(2) . . ?
F22 C19 F21 93.5(14) . . ?
C18 C19 F21 95.7(6) . . ?

loop_
_geom_bond_atom_site_label_1
_geom_bond_atom_site_label_2
_geom_bond_distance
_geom_bond_site_symmetry_2
_geom_bond_publ_flag
C1 N1 1.348(3) . ?
C1 C2 1.380(4) . ?
C2 C3 1.390(4) . ?
C3 C4 1.396(4) . ?
C4 C5 1.400(3) . ?
C4 C6 1.506(3) 2_565 ?
C5 N1 1.347(3) . ?
C6 C4 1.506(3) 2_564 ?
C6 S1 1.835(3) . ?
C7 C8 1.511(3) . ?
C7 S1 1.835(3) . ?
C8 C10 1.393(4) 5_665 ?
C8 C9 1.410(4) . ?
C9 C10 1.396(4) . ?
C9 C11 1.513(3) . ?
C10 C8 1.393(4) 5_665 ?
C11 S2 1.836(3) . ?
C12 C13 1.522(4) . ?
C12 S2 1.832(2) . ?
C13 C14 1.396(4) . ?
C13 C15 1.397(4) . ?
C14 N2 1.347(3) . ?
C15 C16 1.387(4) . ?
C16 C17 1.389(4) . ?
C17 N2 1.345(3) . ?
C18 O2 1.240(4) . ?
C18 O1 1.251(4) . ?
C18 C19 1.531(4) . ?
N1 Ag1 2.269(2) . ?
N2 Ag1 2.476(2) . ?
S1 Ag1 2.5236(10) 3 ?
S2 Ag1 2.5754(8) 3 ?
Ag1 S1 2.5236(10) 3_455 ?
Ag1 S2 2.5754(8) 3_455 ?
C19 F23 1.11(3) . ?
C19 F22 1.213(13) . ?
C19 F12 1.304(4) . ?
C19 F13 1.343(6) . ?
C19 F11 1.378(4) . ?
C19 F21 1.572(17) . ?
